data_7014280
loop_
_publ_author_name
'Noveski, Daniel'
'Braun, Thomas'
'Neumann, Beate'
'Stammler, Anja'
'Stammler, Hans-Georg'

_publ_section_title
;
 C-F or C-H bond activation and C-C coupling reactions of fluorinated
 pyridines at rhodium: synthesis, structure and reactivity of a variety
 of tetrafluoropyridyl complexes.
;
_journal_issue 24
_journal_name_full 'Dalton transactions (Cambridge, England : 2003)'
_journal_page_first 4106
_journal_page_last 4119
_journal_paper_doi 10.1039/b414734k
_journal_year 2004
_chemical_formula_moiety 'C22 H39 F4 N2 P2 Rh'
_chemical_formula_sum 'C22 H39 F4 N2 P2 Rh'
_chemical_formula_weight 572.40
_chemical_name_systematic ?
_space_group_IT_number 14
_symmetry_cell_setting monoclinic
_symmetry_space_group_name_Hall '-P 2yn'
_symmetry_space_group_name_H-M 'P 1 21/n 1'
_atom_sites_solution_hydrogens geom
_atom_sites_solution_primary direct
_atom_sites_solution_secondary difmap
_audit_creation_method SHELXL-97
_cell_angle_alpha 90
_cell_angle_beta 94.480(19)
_cell_angle_gamma 90
_cell_formula_units_Z 4
_cell_length_a 13.536(4)
_cell_length_b 14.290(4)
_cell_length_c 13.958(3)
_cell_measurement_reflns_used 32
_cell_measurement_temperature 100(2)
_cell_measurement_theta_max 14.293
_cell_measurement_theta_min 3.199
_cell_volume 2691.6(12)
_computing_cell_refinement 'Dirax/lsq (Duisenberg & Schreurs, 1989-2000)'
_computing_data_collection 'KappaCCD '
_computing_data_reduction 'EVALCCD (Duisenberg,1998,Thesis.Utrecht University.'
_computing_molecular_graphics 'Siemens SHELXTL'
_computing_publication_material 'SHELXL-97 (Sheldrick, 1997)'
_computing_structure_refinement 'SHELXL-97 (Sheldrick, 1997)'
_computing_structure_solution 'SHELXS-97 (Sheldrick, 1990)'
_diffrn_ambient_temperature 100(2)
_diffrn_measured_fraction_theta_full 0.998
_diffrn_measured_fraction_theta_max 0.998
_diffrn_measurement_device_type KappaCCD
_diffrn_measurement_method CCD
_diffrn_radiation_monochromator graphite
_diffrn_radiation_source 'fine-focus sealed tube'
_diffrn_radiation_type MoK\a
_diffrn_radiation_wavelength 0.71073
_diffrn_reflns_av_R_equivalents 0.0484
_diffrn_reflns_av_sigmaI/netI 0.0323
_diffrn_reflns_limit_h_max 16
_diffrn_reflns_limit_h_min -15
_diffrn_reflns_limit_k_max 16
_diffrn_reflns_limit_k_min -16
_diffrn_reflns_limit_l_max 15
_diffrn_reflns_limit_l_min -16
_diffrn_reflns_number 27837
_diffrn_reflns_theta_full 25.00
_diffrn_reflns_theta_max 25.00
_diffrn_reflns_theta_min 3.02
_exptl_absorpt_coefficient_mu 0.792
_exptl_absorpt_correction_T_max 1.000000
_exptl_absorpt_correction_T_min 0.762101
_exptl_absorpt_correction_type multi-scan
_exptl_absorpt_process_details 'SADABS - Bruker Nonius  V2.06'
_exptl_crystal_colour yellow
_exptl_crystal_density_diffrn 1.413
_exptl_crystal_density_method 'not measured'
_exptl_crystal_description irregular
_exptl_crystal_F_000 1184
_exptl_crystal_size_max 0.14
_exptl_crystal_size_mid 0.13
_exptl_crystal_size_min 0.13
_refine_diff_density_max 0.508
_refine_diff_density_min -0.496
_refine_diff_density_rms 0.081
_refine_ls_extinction_method none
_refine_ls_goodness_of_fit_ref 1.112
_refine_ls_hydrogen_treatment mixed
_refine_ls_matrix_type full
_refine_ls_number_parameters 284
_refine_ls_number_reflns 4726
_refine_ls_number_restraints 0
_refine_ls_restrained_S_all 1.112
_refine_ls_R_factor_all 0.0523
_refine_ls_R_factor_gt 0.0320
_refine_ls_shift/su_max 0.000
_refine_ls_shift/su_mean 0.000
_refine_ls_structure_factor_coef Fsqd
_refine_ls_weighting_details 'calc w=1/[\s^2^(Fo^2^)+(0.0167P)^2^+4.9874P] where P=(Fo^2^+2Fc^2^)/3'
_refine_ls_weighting_scheme calc
_refine_ls_wR_factor_gt 0.0626
_refine_ls_wR_factor_ref 0.0708
_reflns_number_gt 3740
_reflns_number_total 4726
_reflns_threshold_expression >2sigma(I)
_cod_data_source_file b414734k.txt
_cod_data_source_block compound5
_cod_depositor_comments
;
The following automatic conversions were performed:
'_symmetry_cell_setting' value 'Monoclinic' changed to 'monoclinic'
according to '/home/saulius/struct/CIF-dictionaries/cif_core.dic'
dictionary named 'cif_core.dic' version 2.4.1 from 2010-06-29.

Automatic conversion script
Id: cif_fix_enum 1527 2010-12-29 10:47:43Z saulius 
;
_cod_original_sg_symbol_H-M 'P 21/n'
_cod_database_code 7014280

loop_
_symmetry_equiv_pos_as_xyz
'x, y, z'
'-x+1/2, y+1/2, -z+1/2'
'-x, -y, -z'
'x-1/2, -y-1/2, z-1/2'

loop_
_atom_site_label
_atom_site_type_symbol
_atom_site_fract_x
_atom_site_fract_y
_atom_site_fract_z
_atom_site_U_iso_or_equiv
_atom_site_adp_type
_atom_site_occupancy
_atom_site_symmetry_multiplicity
_atom_site_calc_flag
_atom_site_refinement_flags
_atom_site_disorder_assembly
_atom_site_disorder_group
Rh1 Rh 0.033800(17) 0.124242(18) 0.785193(18) 0.01866(8) Uani 1 1 d . A .
P1 P 0.04777(6) 0.28217(6) 0.80943(6) 0.02115(19) Uani 1 1 d . . .
P2 P 0.01491(7) -0.02880(6) 0.74056(7) 0.0285(2) Uani 1 1 d . . .
F1 F 0.16379(16) 0.15485(15) 0.59443(14) 0.0393(5) Uani 1 1 d . . .
F2 F 0.35822(18) 0.14585(17) 0.57894(17) 0.0536(7) Uani 1 1 d . A .
F3 F 0.42156(15) 0.07846(18) 0.89207(17) 0.0517(7) Uani 1 1 d . A .
F4 F 0.22989(14) 0.08121(16) 0.92376(14) 0.0383(5) Uani 1 1 d . . .
N1 N -0.18262(19) 0.1251(2) 0.8359(2) 0.0293(7) Uani 1 1 d . A .
N2 N 0.3899(2) 0.1126(2) 0.7359(2) 0.0360(7) Uani 1 1 d . A .
C1 C -0.0576(3) 0.3411(2) 0.8579(2) 0.0267(8) Uani 1 1 d . . .
H1A H -0.1163 0.3319 0.8120 0.032 Uiso 1 1 calc R . .
H1B H -0.0714 0.3094 0.9185 0.032 Uiso 1 1 calc R . .
C2 C -0.0472(3) 0.4457(2) 0.8783(3) 0.0346(9) Uani 1 1 d . . .
H2A H 0.0062 0.4560 0.9288 0.052 Uiso 1 1 calc R . .
H2B H -0.1096 0.4698 0.8997 0.052 Uiso 1 1 calc R . .
H2C H -0.0316 0.4784 0.8197 0.052 Uiso 1 1 calc R . .
C3 C 0.0633(4) 0.3448(3) 0.6979(3) 0.0582(14) Uani 1 1 d . . .
H3A H 0.0616 0.4129 0.7106 0.070 Uiso 1 1 calc R . .
H3B H 0.1292 0.3296 0.6759 0.070 Uiso 1 1 calc R . .
C4 C -0.0157(5) 0.3212(4) 0.6184(3) 0.093(2) Uani 1 1 d . . .
H4A H -0.0104 0.2550 0.6012 0.140 Uiso 1 1 calc R . .
H4B H -0.0062 0.3601 0.5620 0.140 Uiso 1 1 calc R . .
H4C H -0.0813 0.3334 0.6407 0.140 Uiso 1 1 calc R . .
C5 C 0.1524(3) 0.3248(3) 0.8868(3) 0.0443(11) Uani 1 1 d . . .
H5A H 0.2145 0.3016 0.8621 0.053 Uiso 1 1 calc R . .
H5B H 0.1535 0.3940 0.8839 0.053 Uiso 1 1 calc R . .
C6 C 0.1496(3) 0.2949(4) 0.9907(3) 0.0639(15) Uani 1 1 d . . .
H6A H 0.0917 0.3227 1.0177 0.096 Uiso 1 1 calc R . .
H6B H 0.2101 0.3160 1.0275 0.096 Uiso 1 1 calc R . .
H6C H 0.1452 0.2265 0.9940 0.096 Uiso 1 1 calc R . .
C7 C 0.0881(3) -0.0673(4) 0.6457(5) 0.084(2) Uani 1 1 d . A .
H7A H 0.0809 -0.0203 0.5936 0.101 Uiso 1 1 calc R . .
H7B H 0.1585 -0.0668 0.6710 0.101 Uiso 1 1 calc R . .
C8 C 0.0658(3) -0.1641(3) 0.6007(4) 0.0737(18) Uani 1 1 d . . .
H8A H 0.0657 -0.2112 0.6517 0.111 Uiso 1 1 calc R A .
H8B H 0.1167 -0.1797 0.5572 0.111 Uiso 1 1 calc R . .
H8C H 0.0007 -0.1628 0.5647 0.111 Uiso 1 1 calc R . .
C9 C 0.0793(5) -0.1139(5) 0.8221(5) 0.0335(19) Uiso 0.536(7) 1 d P A 1
H9A H 0.0681 -0.1782 0.7973 0.040 Uiso 0.536(7) 1 calc PR A 1
H9B H 0.1514 -0.1014 0.8276 0.040 Uiso 0.536(7) 1 calc PR A 1
C10 C 0.0367(7) -0.1032(6) 0.9217(6) 0.047(2) Uiso 0.536(7) 1 d P A 1
H10A H 0.0700 -0.1473 0.9673 0.070 Uiso 0.536(7) 1 calc PR A 1
H10B H -0.0346 -0.1164 0.9155 0.070 Uiso 0.536(7) 1 calc PR A 1
H10C H 0.0477 -0.0391 0.9452 0.070 Uiso 0.536(7) 1 calc PR A 1
C9B C -0.0043(6) -0.1149(6) 0.8438(5) 0.033(2) Uiso 0.464(7) 1 d P A 2
H9B1 H -0.0629 -0.0956 0.8772 0.040 Uiso 0.464(7) 1 calc PR A 2
H9B2 H -0.0167 -0.1784 0.8173 0.040 Uiso 0.464(7) 1 calc PR A 2
C10B C 0.0831(7) -0.1166(6) 0.9122(6) 0.035(2) Uiso 0.464(7) 1 d P A 2
H10D H 0.0723 -0.1608 0.9640 0.053 Uiso 0.464(7) 1 calc PR A 2
H10E H 0.0946 -0.0539 0.9393 0.053 Uiso 0.464(7) 1 calc PR A 2
H10F H 0.1410 -0.1362 0.8792 0.053 Uiso 0.464(7) 1 calc PR A 2
C11 C -0.1166(5) -0.0487(5) 0.6774(6) 0.0178(17) Uiso 0.464(7) 1 d P A 1
H11A H -0.1242 -0.1150 0.6575 0.021 Uiso 0.464(7) 1 calc PR A 1
H11B H -0.1675 -0.0344 0.7225 0.021 Uiso 0.464(7) 1 calc PR A 1
C12 C -0.1309(6) 0.0142(6) 0.5901(5) 0.028(2) Uiso 0.464(7) 1 d P A 1
H12A H -0.1974 0.0047 0.5586 0.042 Uiso 0.464(7) 1 calc PR A 1
H12B H -0.0813 -0.0010 0.5450 0.042 Uiso 0.464(7) 1 calc PR A 1
H12C H -0.1233 0.0797 0.6101 0.042 Uiso 0.464(7) 1 calc PR A 1
C11B C -0.1006(4) -0.0749(5) 0.7117(5) 0.0202(16) Uiso 0.536(7) 1 d P A 2
H11C H -0.0934 -0.1422 0.6969 0.024 Uiso 0.536(7) 1 calc PR A 2
H11D H -0.1397 -0.0701 0.7686 0.024 Uiso 0.536(7) 1 calc PR A 2
C12B C -0.1583(5) -0.0276(5) 0.6266(5) 0.0274(17) Uiso 0.536(7) 1 d P A 2
H12D H -0.2231 -0.0577 0.6148 0.041 Uiso 0.536(7) 1 calc PR A 2
H12E H -0.1212 -0.0334 0.5693 0.041 Uiso 0.536(7) 1 calc PR A 2
H12F H -0.1675 0.0388 0.6412 0.041 Uiso 0.536(7) 1 calc PR A 2
C13 C -0.1011(2) 0.1263(2) 0.8151(2) 0.0239(7) Uani 1 1 d . . .
C14 C -0.2886(2) 0.1265(3) 0.8488(3) 0.0292(8) Uani 1 1 d . . .
C15 C -0.3395(3) 0.1653(3) 0.7558(3) 0.0376(9) Uani 1 1 d . A .
H15A H -0.3127 0.2274 0.7432 0.056 Uiso 1 1 calc R . .
H15B H -0.4109 0.1702 0.7621 0.056 Uiso 1 1 calc R . .
H15C H -0.3276 0.1233 0.7025 0.056 Uiso 1 1 calc R . .
C16 C -0.3050(3) 0.1894(3) 0.9331(3) 0.0521(12) Uani 1 1 d . A .
H16A H -0.2727 0.1621 0.9919 0.078 Uiso 1 1 calc R . .
H16B H -0.3762 0.1956 0.9398 0.078 Uiso 1 1 calc R . .
H16C H -0.2766 0.2512 0.9223 0.078 Uiso 1 1 calc R . .
C17 C -0.3208(2) 0.0267(3) 0.8660(3) 0.0342(9) Uani 1 1 d . A .
H17A H -0.3070 -0.0122 0.8108 0.051 Uiso 1 1 calc R . .
H17B H -0.3920 0.0254 0.8743 0.051 Uiso 1 1 calc R . .
H17C H -0.2842 0.0023 0.9240 0.051 Uiso 1 1 calc R . .
C18 C 0.1827(2) 0.1192(2) 0.7610(2) 0.0201(7) Uani 1 1 d . . .
C19 C 0.2238(2) 0.1350(2) 0.6748(2) 0.0257(7) Uani 1 1 d . A .
C20 C 0.3234(3) 0.1307(3) 0.6656(3) 0.0327(8) Uani 1 1 d . . .
C21 C 0.3543(2) 0.0972(3) 0.8184(3) 0.0347(9) Uani 1 1 d . . .
C22 C 0.2554(2) 0.0994(2) 0.8336(2) 0.0251(8) Uani 1 1 d . A .

loop_
_atom_site_aniso_label
_atom_site_aniso_U_11
_atom_site_aniso_U_22
_atom_site_aniso_U_33
_atom_site_aniso_U_23
_atom_site_aniso_U_13
_atom_site_aniso_U_12
Rh1 0.01573(12) 0.01643(13) 0.02334(14) -0.00141(11) -0.00153(9) 0.00006(11)
P1 0.0268(4) 0.0180(4) 0.0191(4) -0.0014(3) 0.0054(4) -0.0023(4)
P2 0.0399(5) 0.0166(4) 0.0271(5) 0.0003(4) -0.0094(4) 0.0002(4)
F1 0.0543(14) 0.0416(13) 0.0222(11) 0.0021(9) 0.0052(9) 0.0146(10)
F2 0.0620(15) 0.0519(16) 0.0523(15) 0.0065(12) 0.0388(12) 0.0042(12)
F3 0.0207(11) 0.0795(18) 0.0529(15) -0.0147(13) -0.0107(10) 0.0112(11)
F4 0.0290(11) 0.0603(14) 0.0252(11) 0.0096(10) -0.0002(9) 0.0081(10)
N1 0.0183(15) 0.0234(15) 0.0457(18) -0.0092(15) -0.0004(12) 0.0000(13)
N2 0.0231(15) 0.0368(19) 0.050(2) -0.0108(16) 0.0130(14) -0.0064(14)
C1 0.0310(19) 0.0234(18) 0.0257(19) -0.0050(15) 0.0026(15) 0.0023(15)
C2 0.046(2) 0.0222(19) 0.036(2) -0.0060(16) 0.0082(18) 0.0040(17)
C3 0.122(4) 0.021(2) 0.038(3) 0.0093(18) 0.045(3) 0.020(2)
C4 0.168(6) 0.095(4) 0.018(2) 0.007(2) 0.008(3) 0.092(4)
C5 0.027(2) 0.045(2) 0.063(3) -0.032(2) 0.0137(19) -0.0104(18)
C6 0.044(3) 0.100(4) 0.044(3) -0.039(3) -0.020(2) 0.016(3)
C7 0.026(2) 0.068(3) 0.161(6) -0.087(4) 0.032(3) -0.014(2)
C8 0.032(2) 0.052(3) 0.137(5) -0.067(3) 0.008(3) 0.000(2)
C13 0.0214(17) 0.0158(16) 0.0335(19) -0.0038(15) -0.0048(14) 0.0003(15)
C14 0.0116(15) 0.0308(19) 0.045(2) -0.0057(18) 0.0011(14) 0.0017(15)
C15 0.0243(19) 0.0258(19) 0.062(3) 0.0052(19) -0.0012(18) 0.0010(16)
C16 0.026(2) 0.063(3) 0.068(3) -0.029(2) 0.005(2) 0.008(2)
C17 0.0215(18) 0.036(2) 0.045(2) 0.0053(18) 0.0026(16) -0.0006(16)
C18 0.0213(16) 0.0133(15) 0.0258(17) -0.0031(14) 0.0013(13) -0.0019(14)
C19 0.0347(19) 0.0196(18) 0.0231(17) 0.0008(14) 0.0045(14) 0.0038(15)
C20 0.040(2) 0.0239(18) 0.038(2) -0.0045(17) 0.0226(17) -0.0050(17)
C21 0.0199(18) 0.040(2) 0.044(2) -0.0110(18) -0.0045(17) -0.0003(16)
C22 0.0240(17) 0.0266(19) 0.0249(18) -0.0005(14) 0.0033(14) -0.0024(14)

loop_
_atom_type_symbol
_atom_type_description
_atom_type_scat_dispersion_real
_atom_type_scat_dispersion_imag
_atom_type_scat_source
C C 0.0033 0.0016 'International Tables Vol C Tables 4.2.6.8 and 6.1.1.4'
H H 0.0000 0.0000 'International Tables Vol C Tables 4.2.6.8 and 6.1.1.4'
N N 0.0061 0.0033 'International Tables Vol C Tables 4.2.6.8 and 6.1.1.4'
F F 0.0171 0.0103 'International Tables Vol C Tables 4.2.6.8 and 6.1.1.4'
P P 0.1023 0.0942 'International Tables Vol C Tables 4.2.6.8 and 6.1.1.4'
Rh Rh -1.1178 0.9187 'International Tables Vol C Tables 4.2.6.8 and 6.1.1.4'

loop_
_geom_angle_atom_site_label_1
_geom_angle_atom_site_label_2
_geom_angle_atom_site_label_3
_geom_angle
_geom_angle_site_symmetry_1
_geom_angle_site_symmetry_3
_geom_angle_publ_flag
C13 Rh1 C18 176.54(13) . . ?
C13 Rh1 P2 89.18(10) . . ?
C18 Rh1 P2 90.69(9) . . ?
C13 Rh1 P1 91.27(10) . . ?
C18 Rh1 P1 89.31(9) . . ?
P2 Rh1 P1 172.58(3) . . ?
C5 P1 C3 101.9(2) . . ?
C5 P1 C1 102.67(17) . . ?
C3 P1 C1 103.57(19) . . ?
C5 P1 Rh1 118.04(15) . . ?
C3 P1 Rh1 111.82(14) . . ?
C1 P1 Rh1 116.79(12) . . ?
C11B P2 C7 104.7(3) . . ?
C11B P2 C9 105.7(3) . . ?
C7 P2 C9 89.5(3) . . ?
C11B P2 C9B 75.9(3) . . ?
C7 P2 C9B 118.0(3) . . ?
C9 P2 C9B 36.9(3) . . ?
C11B P2 C11 18.6(3) . . ?
C7 P2 C11 99.1(3) . . ?
C9 P2 C11 123.8(3) . . ?
C9B P2 C11 94.2(3) . . ?
C11B P2 Rh1 120.8(2) . . ?
C7 P2 Rh1 115.91(17) . . ?
C9 P2 Rh1 115.3(2) . . ?
C9B P2 Rh1 115.2(2) . . ?
C11 P2 Rh1 110.1(2) . . ?
C13 N1 C14 172.5(3) . . ?
C21 N2 C20 114.7(3) . . ?
C2 C1 P1 117.2(3) . . ?
C4 C3 P1 113.2(4) . . ?
C6 C5 P1 113.4(3) . . ?
C8 C7 P2 118.2(4) . . ?
C10 C9 P2 107.4(5) . . ?
C10B C9B P2 110.5(6) . . ?
C12 C11 P2 109.4(5) . . ?
C12B C11B P2 114.4(5) . . ?
N1 C13 Rh1 177.6(3) . . ?
N1 C14 C16 108.0(3) . . ?
N1 C14 C17 107.7(3) . . ?
C16 C14 C17 112.0(3) . . ?
N1 C14 C15 106.4(3) . . ?
C16 C14 C15 111.3(3) . . ?
C17 C14 C15 111.2(3) . . ?
C19 C18 C22 111.0(3) . . ?
C19 C18 Rh1 126.8(2) . . ?
C22 C18 Rh1 122.2(2) . . ?
F1 C19 C20 117.4(3) . . ?
F1 C19 C18 119.8(3) . . ?
C20 C19 C18 122.8(3) . . ?
N2 C20 F2 116.0(3) . . ?
N2 C20 C19 124.5(3) . . ?
F2 C20 C19 119.6(3) . . ?
N2 C21 F3 115.8(3) . . ?
N2 C21 C22 124.5(3) . . ?
F3 C21 C22 119.8(3) . . ?
F4 C22 C21 117.4(3) . . ?
F4 C22 C18 120.0(3) . . ?
C21 C22 C18 122.5(3) . . ?

loop_
_geom_bond_atom_site_label_1
_geom_bond_atom_site_label_2
_geom_bond_distance
_geom_bond_site_symmetry_2
_geom_bond_publ_flag
Rh1 C13 1.905(3) . ?
Rh1 C18 2.071(3) . ?
Rh1 P2 2.2828(11) . ?
Rh1 P1 2.2876(11) . ?
P1 C5 1.818(4) . ?
P1 C3 1.822(4) . ?
P1 C1 1.831(3) . ?
P2 C11B 1.715(6) . ?
P2 C7 1.801(5) . ?
P2 C9 1.838(7) . ?
P2 C9B 1.928(8) . ?
P2 C11 1.945(7) . ?
F1 C19 1.362(4) . ?
F2 C20 1.349(4) . ?
F3 C21 1.346(4) . ?
F4 C22 1.356(4) . ?
N1 C13 1.163(4) . ?
N1 C14 1.460(4) . ?
N2 C21 1.300(5) . ?
N2 C20 1.304(5) . ?
C1 C2 1.525(5) . ?
C3 C4 1.516(7) . ?
C5 C6 1.514(6) . ?
C7 C8 1.539(5) . ?
C9 C10 1.554(11) . ?
C9B C10B 1.461(11) . ?
C11 C12 1.515(11) . ?
C11B C12B 1.528(9) . ?
C14 C16 1.510(5) . ?
C14 C17 1.517(5) . ?
C14 C15 1.524(5) . ?
C18 C19 1.383(4) . ?
C18 C22 1.385(4) . ?
C19 C20 1.367(5) . ?
C21 C22 1.373(5) . ?
